data_7017685
loop_
_publ_author_name
'Biswas, Saptarshi'
'Naiya, Subrata'
'G\'omez-Garc\'ia, Carlos J'
'Ghosh, Ashutosh'

_publ_section_title
;
 Synthesis of the first heterometalic star-shaped oxido-bridged MnCu3
 complex and its conversion into trinuclear species modulated by
 pseudohalides (N3(-), NCS- and NCO-): structural analyses and magnetic
 properties.
;
_journal_issue 2
_journal_name_full 'Dalton transactions (Cambridge, England : 2003)'
_journal_page_first 462
_journal_page_last 473
_journal_paper_doi 10.1039/c1dt11333j
_journal_volume 41
_journal_year 2012
_chemical_formula_moiety 'C57 H64 Cu3 Mn N6 O8 2(ClO4)'
_chemical_formula_sum 'C57 H64 Cl2 Cu3 Mn N6 O16'
_chemical_formula_weight 1405.60
_chemical_name_systematic
;
?
;
_space_group_IT_number 2
_symmetry_cell_setting triclinic
_symmetry_space_group_name_Hall '-P 1'
_symmetry_space_group_name_H-M 'P -1'
_atom_sites_solution_hydrogens geom
_atom_sites_solution_primary direct
_atom_sites_solution_secondary difmap
_audit_creation_method SHELXL-97
_cell_angle_alpha 68.759(5)
_cell_angle_beta 77.929(5)
_cell_angle_gamma 69.453(5)
_cell_formula_units_Z 2
_cell_length_a 12.478(5)
_cell_length_b 15.326(5)
_cell_length_c 18.404(5)
_cell_measurement_reflns_used 20557
_cell_measurement_temperature 150(2)
_cell_measurement_theta_max 32.3
_cell_measurement_theta_min 1.2
_cell_volume 3058.2(18)
_computing_cell_refinement 'Bruker SMART'
_computing_data_collection 'Bruker SMART'
_computing_data_reduction 'Bruker SAINT'
_computing_molecular_graphics 'Ortep-3 for Windows (Farrugia, 1997)'
_computing_publication_material 'WINGX V1.80.03'
_computing_structure_refinement 'SHELXL-97 (Sheldrick, 1997)'
_computing_structure_solution 'SHELXS-97 (Sheldrick, 1990)'
_diffrn_ambient_temperature 150(2)
_diffrn_measured_fraction_theta_full 0.945
_diffrn_measured_fraction_theta_max 0.945
_diffrn_measurement_device_type 'CCD area detector'
_diffrn_measurement_method 'phi and omega scans'
_diffrn_radiation_monochromator graphite
_diffrn_radiation_source 'fine-focus sealed tube'
_diffrn_radiation_type MoK\a
_diffrn_radiation_wavelength 0.71073
_diffrn_reflns_av_R_equivalents 0.0303
_diffrn_reflns_av_sigmaI/netI 0.0421
_diffrn_reflns_limit_h_max 18
_diffrn_reflns_limit_h_min -18
_diffrn_reflns_limit_k_max 22
_diffrn_reflns_limit_k_min -22
_diffrn_reflns_limit_l_max 26
_diffrn_reflns_limit_l_min -25
_diffrn_reflns_number 56746
_diffrn_reflns_theta_full 32.30
_diffrn_reflns_theta_max 32.30
_diffrn_reflns_theta_min 1.19
_exptl_absorpt_coefficient_mu 1.390
_exptl_absorpt_correction_T_max 0.8510
_exptl_absorpt_correction_T_min 0.7315
_exptl_absorpt_correction_type empirical
_exptl_absorpt_process_details sadabs
_exptl_crystal_colour green
_exptl_crystal_density_diffrn 1.526
_exptl_crystal_density_method 'not measured'
_exptl_crystal_description rectangular
_exptl_crystal_F_000 1444
_exptl_crystal_size_max 0.24
_exptl_crystal_size_mid 0.22
_exptl_crystal_size_min 0.12
_refine_diff_density_max 1.585
_refine_diff_density_min -1.018
_refine_diff_density_rms 0.116
_refine_ls_extinction_method none
_refine_ls_goodness_of_fit_ref 1.018
_refine_ls_hydrogen_treatment constr
_refine_ls_matrix_type full
_refine_ls_number_parameters 766
_refine_ls_number_reflns 20557
_refine_ls_number_restraints 0
_refine_ls_restrained_S_all 1.018
_refine_ls_R_factor_all 0.0884
_refine_ls_R_factor_gt 0.0585
_refine_ls_shift/su_max 0.002
_refine_ls_shift/su_mean 0.000
_refine_ls_structure_factor_coef Fsqd
_refine_ls_weighting_details 'calc w=1/[\s^2^(Fo^2^)+(0.1204P)^2^+1.3566P] where P=(Fo^2^+2Fc^2^)/3'
_refine_ls_weighting_scheme calc
_refine_ls_wR_factor_gt 0.1755
_refine_ls_wR_factor_ref 0.1995
_reflns_number_gt 13908
_reflns_number_total 20557
_reflns_threshold_expression >2sigma(I)
_cod_data_source_file c1dt11333j.txt
_cod_data_source_block 1
_cod_depositor_comments
;
The following automatic conversions were performed:

'_symmetry_cell_setting' value 'Triclinic' changed to 'triclinic'
according to /home/saulius/struct/CIF-dictionaries/cif_core.dic
dictionary named 'cif_core.dic' version 2.4.1 from 2010-06-29.

Automatic conversion script
Id: cif_fix_values 1715 2011-07-08 13:25:40Z adriana 
;
_cod_database_code 7017685

loop_
_symmetry_equiv_pos_as_xyz
'x, y, z'
'-x, -y, -z'

loop_
_atom_site_label
_atom_site_type_symbol
_atom_site_fract_x
_atom_site_fract_y
_atom_site_fract_z
_atom_site_U_iso_or_equiv
_atom_site_adp_type
_atom_site_occupancy
_atom_site_symmetry_multiplicity
_atom_site_calc_flag
_atom_site_refinement_flags
C1 C 0.8229(3) 0.2206(2) 0.94333(17) 0.0401(6) Uani 1 1 d .
C2 C 0.7982(3) 0.3052(3) 0.9637(2) 0.0509(7) Uani 1 1 d .
H2 H 0.8219 0.3579 0.9288 0.061 Uiso 1 1 calc R
C3 C 0.7397(5) 0.3123(4) 1.0340(2) 0.0731(12) Uani 1 1 d .
H3 H 0.7229 0.3699 1.0462 0.088 Uiso 1 1 calc R
C4 C 0.7057(6) 0.2339(4) 1.0870(3) 0.0922(17) Uani 1 1 d .
H4 H 0.6637 0.2396 1.1340 0.111 Uiso 1 1 calc R
C5 C 0.7332(4) 0.1485(4) 1.0707(2) 0.0741(12) Uani 1 1 d .
H5 H 0.7102 0.0963 1.1073 0.089 Uiso 1 1 calc R
C6 C 0.7956(3) 0.1370(3) 1.00002(18) 0.0490(7) Uani 1 1 d .
C7 C 0.8375(3) 0.0397(2) 0.9900(2) 0.0515(8) Uani 1 1 d .
C8 C 0.8419(5) -0.0490(3) 1.0630(2) 0.0769(13) Uani 1 1 d .
H8A H 0.8707 -0.1078 1.0484 0.115 Uiso 1 1 calc R
H8B H 0.7660 -0.0440 1.0893 0.115 Uiso 1 1 calc R
H8C H 0.8916 -0.0512 1.0974 0.115 Uiso 1 1 calc R
C9 C 0.9274(4) -0.0711(2) 0.9157(2) 0.0619(10) Uani 1 1 d .
H9A H 0.8679 -0.0996 0.9183 0.074 Uiso 1 1 calc R
H9B H 0.9733 -0.1122 0.9592 0.074 Uiso 1 1 calc R
C10 C 1.0021(4) -0.0686(3) 0.8402(3) 0.0620(9) Uani 1 1 d .
H10A H 1.0448 -0.0228 0.8305 0.074 Uiso 1 1 calc R
H10B H 1.0573 -0.1331 0.8459 0.074 Uiso 1 1 calc R
C11 C 0.9391(4) -0.0398(3) 0.7704(3) 0.0674(11) Uani 1 1 d .
H11A H 0.9945 -0.0444 0.7253 0.081 Uiso 1 1 calc R
H11B H 0.8970 -0.0858 0.7795 0.081 Uiso 1 1 calc R
C12 C 0.8047(4) 0.0949(3) 0.6907(2) 0.0562(8) Uani 1 1 d .
C13 C 0.8258(6) 0.0340(4) 0.6373(3) 0.103(2) Uani 1 1 d .
H13A H 0.8821 -0.0282 0.6573 0.154 Uiso 1 1 calc R
H13B H 0.8533 0.0680 0.5857 0.154 Uiso 1 1 calc R
H13C H 0.7553 0.0235 0.6349 0.154 Uiso 1 1 calc R
C14 C 0.7205(3) 0.1931(3) 0.6691(2) 0.0554(8) Uani 1 1 d .
C15 C 0.6345(5) 0.2143(4) 0.6201(3) 0.0868(15) Uani 1 1 d .
H15 H 0.6315 0.1648 0.6035 0.104 Uiso 1 1 calc R
C16 C 0.5570(5) 0.3040(5) 0.5969(3) 0.0938(17) Uani 1 1 d .
H16 H 0.5030 0.3156 0.5639 0.113 Uiso 1 1 calc R
C17 C 0.5574(4) 0.3776(4) 0.6217(2) 0.0698(11) Uani 1 1 d .
H17 H 0.5043 0.4395 0.6052 0.084 Uiso 1 1 calc R
C18 C 0.6369(3) 0.3599(3) 0.67119(18) 0.0479(7) Uani 1 1 d .
H18 H 0.6345 0.4096 0.6897 0.058 Uiso 1 1 calc R
C19 C 0.7207(3) 0.2695(2) 0.69409(17) 0.0417(6) Uani 1 1 d .
C20 C 0.6275(3) 0.4878(3) 0.79964(19) 0.0455(7) Uani 1 1 d .
C21 C 0.5834(3) 0.4126(3) 0.8432(2) 0.0563(8) Uani 1 1 d .
H21 H 0.6332 0.3489 0.8581 0.068 Uiso 1 1 calc R
C22 C 0.4667(4) 0.4281(4) 0.8659(3) 0.0776(14) Uani 1 1 d .
H22 H 0.4389 0.3762 0.8975 0.093 Uiso 1 1 calc R
C23 C 0.3917(4) 0.5235(5) 0.8403(4) 0.0875(17) Uani 1 1 d .
H23 H 0.3132 0.5354 0.8549 0.105 Uiso 1 1 calc R
C24 C 0.4333(3) 0.5982(4) 0.7945(4) 0.0849(17) Uani 1 1 d .
H24 H 0.3818 0.6605 0.7763 0.102 Uiso 1 1 calc R
C25 C 0.5531(3) 0.5851(3) 0.7730(2) 0.0577(9) Uani 1 1 d .
C26 C 0.5926(3) 0.6690(3) 0.7222(3) 0.0656(11) Uani 1 1 d .
C27 C 0.5072(5) 0.7557(4) 0.6712(5) 0.112(2) Uani 1 1 d .
H27A H 0.5434 0.8054 0.6411 0.168 Uiso 1 1 calc R
H27B H 0.4423 0.7821 0.7038 0.168 Uiso 1 1 calc R
H27C H 0.4819 0.7344 0.6365 0.168 Uiso 1 1 calc R
C28 C 0.7290(4) 0.7565(3) 0.6620(3) 0.0709(12) Uani 1 1 d .
H28A H 0.7157 0.7645 0.6096 0.085 Uiso 1 1 calc R
H28B H 0.6797 0.8146 0.6753 0.085 Uiso 1 1 calc R
C29 C 0.8507(4) 0.7488(3) 0.6625(2) 0.0656(10) Uani 1 1 d .
H29A H 0.8660 0.8071 0.6241 0.079 Uiso 1 1 calc R
H29B H 0.8994 0.6929 0.6460 0.079 Uiso 1 1 calc R
C30 C 0.8840(4) 0.7376(2) 0.7396(3) 0.0617(9) Uani 1 1 d .
H30A H 0.9510 0.7596 0.7312 0.074 Uiso 1 1 calc R
H30B H 0.8217 0.7781 0.7656 0.074 Uiso 1 1 calc R
C31 C 0.9836(3) 0.6006(2) 0.84133(19) 0.0428(6) Uani 1 1 d .
C32 C 1.0253(4) 0.6713(3) 0.8592(3) 0.0645(10) Uani 1 1 d .
H32A H 0.9866 0.7374 0.8297 0.097 Uiso 1 1 calc R
H32B H 1.1067 0.6578 0.8452 0.097 Uiso 1 1 calc R
H32C H 1.0092 0.6637 0.9141 0.097 Uiso 1 1 calc R
C33 C 1.0332(2) 0.4951(2) 0.88126(16) 0.0374(5) Uani 1 1 d .
C34 C 1.1126(3) 0.4642(3) 0.93782(19) 0.0486(7) Uani 1 1 d .
H34 H 1.1242 0.5114 0.9534 0.058 Uiso 1 1 calc R
C35 C 1.1719(3) 0.3682(3) 0.9698(2) 0.0552(8) Uani 1 1 d .
H35 H 1.2238 0.3509 1.0060 0.066 Uiso 1 1 calc R
C36 C 1.1552(3) 0.2963(3) 0.94881(18) 0.0489(7) Uani 1 1 d .
H36 H 1.1965 0.2307 0.9701 0.059 Uiso 1 1 calc R
C37 C 1.0767(3) 0.3227(2) 0.89584(17) 0.0419(6) Uani 1 1 d .
H37 H 1.0646 0.2738 0.8829 0.050 Uiso 1 1 calc R
C38 C 1.0149(2) 0.4208(2) 0.86113(15) 0.0346(5) Uani 1 1 d .
C39 C 0.8836(2) 0.5309(2) 0.59065(16) 0.0381(6) Uani 1 1 d .
C40 C 0.7687(3) 0.5447(3) 0.5844(2) 0.0541(8) Uani 1 1 d .
H40 H 0.7319 0.5013 0.6209 0.065 Uiso 1 1 calc R
C41 C 0.7084(3) 0.6205(3) 0.5260(2) 0.0644(10) Uani 1 1 d .
H41 H 0.6314 0.6287 0.5241 0.077 Uiso 1 1 calc R
C42 C 0.7617(4) 0.6838(3) 0.4706(2) 0.0672(11) Uani 1 1 d .
H42 H 0.7218 0.7342 0.4302 0.081 Uiso 1 1 calc R
C43 C 0.8745(3) 0.6722(2) 0.47531(19) 0.0534(8) Uani 1 1 d .
H43 H 0.9096 0.7160 0.4378 0.064 Uiso 1 1 calc R
C44 C 0.9396(3) 0.5961(2) 0.53511(15) 0.0386(6) Uani 1 1 d .
C45 C 1.0571(3) 0.5945(2) 0.53876(16) 0.0395(6) Uani 1 1 d .
C46 C 1.1041(4) 0.6708(3) 0.4745(2) 0.0629(10) Uani 1 1 d .
H46A H 1.1808 0.6621 0.4835 0.094 Uiso 1 1 calc R
H46B H 1.0560 0.7353 0.4746 0.094 Uiso 1 1 calc R
H46C H 1.1052 0.6633 0.4247 0.094 Uiso 1 1 calc R
C47 C 1.2241(3) 0.5464(3) 0.6067(2) 0.0514(8) Uani 1 1 d .
H47A H 1.2271 0.6120 0.5758 0.062 Uiso 1 1 calc R
H47B H 1.2904 0.4995 0.5893 0.062 Uiso 1 1 calc R
C48 C 1.2255(3) 0.5306(3) 0.6927(2) 0.0526(8) Uani 1 1 d .
H48A H 1.2687 0.5697 0.6974 0.063 Uiso 1 1 calc R
H48B H 1.1473 0.5539 0.7148 0.063 Uiso 1 1 calc R
C49 C 1.2774(3) 0.4247(3) 0.73977(19) 0.0470(7) Uani 1 1 d .
H49A H 1.3604 0.4069 0.7288 0.056 Uiso 1 1 calc R
H49B H 1.2595 0.4177 0.7951 0.056 Uiso 1 1 calc R
C50 C 1.2869(2) 0.2644(2) 0.74962(17) 0.0424(6) Uani 1 1 d .
C51 C 1.3862(3) 0.2268(3) 0.7989(2) 0.0630(10) Uani 1 1 d .
H51A H 1.4008 0.2812 0.8049 0.094 Uiso 1 1 calc R
H51B H 1.4535 0.1908 0.7738 0.094 Uiso 1 1 calc R
H51C H 1.3674 0.1844 0.8495 0.094 Uiso 1 1 calc R
C52 C 1.2510(3) 0.1913(2) 0.73390(17) 0.0431(6) Uani 1 1 d .
C53 C 1.3340(3) 0.1034(3) 0.7292(2) 0.0613(10) Uani 1 1 d .
H53 H 1.4094 0.0915 0.7379 0.074 Uiso 1 1 calc R
C54 C 1.3062(4) 0.0354(3) 0.7121(3) 0.0769(13) Uani 1 1 d .
H54 H 1.3626 -0.0223 0.7089 0.092 Uiso 1 1 calc R
C55 C 1.1945(5) 0.0517(3) 0.6995(3) 0.0709(12) Uani 1 1 d .
H55 H 1.1762 0.0056 0.6866 0.085 Uiso 1 1 calc R
C56 C 1.1089(3) 0.1373(2) 0.7062(2) 0.0512(7) Uani 1 1 d .
H56 H 1.0333 0.1471 0.6993 0.061 Uiso 1 1 calc R
C57 C 1.1367(2) 0.2075(2) 0.72308(15) 0.0375(5) Uani 1 1 d .
N1 N 0.8741(2) 0.02784(19) 0.92210(16) 0.0470(6) Uani 1 1 d .
N2 N 0.8577(3) 0.0611(2) 0.75267(18) 0.0518(6) Uani 1 1 d .
N3 N 0.6970(3) 0.6691(2) 0.71798(19) 0.0536(7) Uani 1 1 d .
N4 N 0.9103(2) 0.63361(18) 0.78994(17) 0.0453(6) Uani 1 1 d .
N5 N 1.1171(2) 0.53315(17) 0.59612(14) 0.0384(5) Uani 1 1 d .
N6 N 1.2351(2) 0.35686(18) 0.72225(14) 0.0385(5) Uani 1 1 d .
O1 O 0.87185(19) 0.22088(14) 0.87142(11) 0.0403(4) Uani 1 1 d .
O2 O 0.79967(19) 0.25814(15) 0.73874(12) 0.0421(4) Uani 1 1 d .
O3 O 0.74109(17) 0.46909(15) 0.77926(13) 0.0430(5) Uani 1 1 d .
O4 O 0.94352(18) 0.43938(14) 0.80936(13) 0.0404(4) Uani 1 1 d .
O5 O 0.93236(17) 0.45620(16) 0.65015(12) 0.0434(5) Uani 1 1 d .
O6 O 1.05439(16) 0.29032(13) 0.72659(12) 0.0383(4) Uani 1 1 d .
O7 O 0.1940(5) 0.7960(5) 0.6960(3) 0.159(3) Uani 1 1 d .
O8 O 0.2827(5) 0.7629(5) 0.5840(4) 0.153(2) Uani 1 1 d .
O9 O 0.1894(13) 0.9118(5) 0.5843(5) 0.287(7) Uani 1 1 d .
O10 O 0.0953(7) 0.8102(9) 0.6001(5) 0.236(5) Uani 1 1 d .
O11 O 0.5633(12) 0.8366(14) 0.8365(12) 0.396(11) Uani 1 1 d .
O12 O 0.6357(15) 0.9744(12) 0.7876(17) 0.58(2) Uani 1 1 d .
O13 O 0.6989(7) 0.8384(8) 0.8814(5) 0.230(5) Uani 1 1 d .
O14 O 0.5220(12) 0.9266(12) 0.8970(11) 0.382(10) Uani 1 1 d .
O15 O 0.6955(5) 0.5799(5) 0.9082(3) 0.144(2) Uani 1 1 d .
O16 O 0.6388(3) 0.1488(4) 0.8676(3) 0.1114(14) Uani 1 1 d .
Cl1 Cl 0.18771(11) 0.82115(9) 0.61745(8) 0.0758(3) Uani 1 1 d .
Cl2 Cl 0.6043(2) 0.8914(2) 0.8580(3) 0.1877(14) Uani 1 1 d .
Mn1 Mn 0.87938(3) 0.34596(3) 0.76555(2) 0.03214(10) Uani 1 1 d .
Cu1 Cu 0.84078(3) 0.13719(2) 0.82444(2) 0.03966(10) Uani 1 1 d .
Cu2 Cu 0.81965(3) 0.55909(2) 0.77685(2) 0.04030(10) Uani 1 1 d .
Cu3 Cu 1.08950(3) 0.41264(2) 0.670580(19) 0.03370(9) Uani 1 1 d .

loop_
_atom_site_aniso_label
_atom_site_aniso_U_11
_atom_site_aniso_U_22
_atom_site_aniso_U_33
_atom_site_aniso_U_23
_atom_site_aniso_U_13
_atom_site_aniso_U_12
C1 0.0466(15) 0.0449(15) 0.0362(13) -0.0092(11) -0.0101(11) -0.0226(12)
C2 0.064(2) 0.0550(18) 0.0441(16) -0.0174(14) -0.0047(14) -0.0283(16)
C3 0.104(3) 0.077(3) 0.053(2) -0.034(2) 0.010(2) -0.041(3)
C4 0.132(5) 0.096(4) 0.057(2) -0.036(2) 0.031(3) -0.055(3)
C5 0.097(3) 0.080(3) 0.045(2) -0.0102(19) 0.008(2) -0.046(3)
C6 0.0614(19) 0.0538(18) 0.0374(15) -0.0055(12) -0.0076(13) -0.0315(15)
C7 0.069(2) 0.0450(16) 0.0451(17) 0.0031(13) -0.0178(15) -0.0338(15)
C8 0.121(4) 0.056(2) 0.055(2) 0.0038(17) -0.016(2) -0.046(2)
C9 0.082(3) 0.0333(15) 0.071(2) -0.0020(15) -0.025(2) -0.0231(16)
C10 0.067(2) 0.0341(15) 0.086(3) -0.0163(16) -0.015(2) -0.0158(15)
C11 0.092(3) 0.0387(17) 0.083(3) -0.0275(17) -0.019(2) -0.0185(18)
C12 0.078(2) 0.0511(18) 0.058(2) -0.0242(15) -0.0155(17) -0.0285(17)
C13 0.162(6) 0.078(3) 0.092(4) -0.049(3) -0.047(4) -0.020(3)
C14 0.068(2) 0.069(2) 0.0479(18) -0.0203(16) -0.0122(15) -0.0362(18)
C15 0.104(4) 0.104(4) 0.083(3) -0.033(3) -0.047(3) -0.042(3)
C16 0.082(3) 0.131(5) 0.086(3) -0.037(3) -0.046(3) -0.029(3)
C17 0.055(2) 0.088(3) 0.060(2) -0.010(2) -0.0190(17) -0.019(2)
C18 0.0437(15) 0.0584(19) 0.0395(15) -0.0091(13) -0.0055(12) -0.0184(13)
C19 0.0458(15) 0.0515(16) 0.0347(13) -0.0092(11) -0.0068(11) -0.0255(13)
C20 0.0375(14) 0.0600(18) 0.0516(17) -0.0335(15) -0.0040(12) -0.0131(13)
C21 0.0454(17) 0.080(2) 0.058(2) -0.0316(18) 0.0003(14) -0.0289(17)
C22 0.057(2) 0.132(4) 0.081(3) -0.063(3) 0.018(2) -0.057(3)
C23 0.046(2) 0.132(5) 0.127(4) -0.096(4) 0.016(2) -0.034(3)
C24 0.0434(19) 0.109(4) 0.130(4) -0.089(4) -0.018(2) 0.003(2)
C25 0.0394(15) 0.068(2) 0.080(3) -0.052(2) -0.0105(15) -0.0015(14)
C26 0.058(2) 0.052(2) 0.094(3) -0.040(2) -0.031(2) 0.0056(16)
C27 0.081(3) 0.071(3) 0.168(6) -0.019(4) -0.062(4) 0.004(3)
C28 0.099(3) 0.0350(16) 0.076(3) -0.0112(16) -0.032(2) -0.0093(18)
C29 0.097(3) 0.0383(17) 0.064(2) -0.0133(15) -0.008(2) -0.0252(18)
C30 0.077(2) 0.0350(16) 0.081(3) -0.0202(16) -0.015(2) -0.0207(16)
C31 0.0485(15) 0.0434(15) 0.0501(16) -0.0265(13) 0.0071(13) -0.0243(12)
C32 0.079(3) 0.056(2) 0.083(3) -0.0324(19) -0.010(2) -0.0372(19)
C33 0.0429(14) 0.0436(14) 0.0364(13) -0.0197(11) 0.0025(10) -0.0220(11)
C34 0.0555(17) 0.067(2) 0.0423(16) -0.0269(14) -0.0003(13) -0.0338(16)
C35 0.064(2) 0.069(2) 0.0428(17) -0.0127(15) -0.0143(15) -0.0315(17)
C36 0.0580(18) 0.0497(17) 0.0381(15) -0.0028(12) -0.0124(13) -0.0223(14)
C37 0.0521(16) 0.0378(14) 0.0416(15) -0.0091(11) -0.0120(12) -0.0195(12)
C38 0.0363(12) 0.0397(13) 0.0335(12) -0.0137(10) -0.0011(10) -0.0173(10)
C39 0.0406(13) 0.0406(14) 0.0309(12) -0.0087(10) -0.0070(10) -0.0103(11)
C40 0.0431(16) 0.071(2) 0.0421(16) -0.0052(15) -0.0128(13) -0.0180(15)
C41 0.0496(18) 0.082(3) 0.0512(19) -0.0067(18) -0.0219(15) -0.0126(17)
C42 0.070(2) 0.067(2) 0.0441(18) -0.0029(16) -0.0236(17) -0.0012(18)
C43 0.067(2) 0.0446(16) 0.0366(15) -0.0022(12) -0.0115(14) -0.0106(14)
C44 0.0486(15) 0.0352(13) 0.0288(12) -0.0094(10) -0.0047(11) -0.0090(11)
C45 0.0515(15) 0.0358(13) 0.0314(12) -0.0108(10) 0.0039(11) -0.0178(11)
C46 0.081(3) 0.060(2) 0.0450(18) -0.0013(15) 0.0015(17) -0.0376(19)
C47 0.0482(16) 0.0561(18) 0.0535(18) -0.0062(14) -0.0026(14) -0.0327(14)
C48 0.0583(19) 0.0533(18) 0.059(2) -0.0208(15) -0.0079(15) -0.0279(15)
C49 0.0453(15) 0.0601(19) 0.0457(16) -0.0180(14) -0.0072(12) -0.0247(14)
C50 0.0334(13) 0.0514(16) 0.0373(14) -0.0087(12) -0.0064(10) -0.0104(11)
C51 0.0498(18) 0.067(2) 0.066(2) -0.0054(18) -0.0282(17) -0.0136(16)
C52 0.0437(14) 0.0388(14) 0.0387(14) -0.0062(11) -0.0065(11) -0.0074(11)
C53 0.0526(19) 0.0452(18) 0.066(2) -0.0083(16) -0.0069(16) 0.0004(14)
C54 0.085(3) 0.0419(19) 0.088(3) -0.0243(19) -0.004(2) 0.0014(19)
C55 0.101(3) 0.0414(18) 0.071(3) -0.0253(17) 0.004(2) -0.022(2)
C56 0.069(2) 0.0388(15) 0.0492(17) -0.0125(13) -0.0037(15) -0.0229(14)
C57 0.0445(14) 0.0323(12) 0.0302(12) -0.0040(9) -0.0046(10) -0.0105(10)
N1 0.0594(15) 0.0363(12) 0.0486(14) -0.0021(10) -0.0155(12) -0.0241(11)
N2 0.0671(17) 0.0419(14) 0.0595(17) -0.0188(12) -0.0112(14) -0.0260(12)
N3 0.0587(16) 0.0380(13) 0.0683(18) -0.0247(13) -0.0163(14) -0.0053(11)
N4 0.0518(14) 0.0338(12) 0.0584(15) -0.0221(11) -0.0012(12) -0.0166(10)
N5 0.0410(12) 0.0370(11) 0.0388(12) -0.0096(9) -0.0016(9) -0.0173(9)
N6 0.0364(11) 0.0440(12) 0.0377(12) -0.0114(9) -0.0050(9) -0.0159(9)
O1 0.0568(12) 0.0358(10) 0.0351(10) -0.0084(7) -0.0078(8) -0.0231(9)
O2 0.0536(12) 0.0357(10) 0.0453(11) -0.0082(8) -0.0192(9) -0.0195(8)
O3 0.0351(9) 0.0391(10) 0.0592(13) -0.0212(9) -0.0028(9) -0.0114(8)
O4 0.0466(10) 0.0314(9) 0.0513(11) -0.0169(8) -0.0144(9) -0.0116(8)
O5 0.0364(9) 0.0481(11) 0.0373(10) 0.0030(8) -0.0088(8) -0.0168(8)
O6 0.0372(9) 0.0304(9) 0.0471(11) -0.0113(8) -0.0027(8) -0.0117(7)
O7 0.145(5) 0.202(6) 0.087(3) -0.037(4) -0.012(3) -0.010(4)
O8 0.128(4) 0.204(6) 0.154(5) -0.108(5) 0.025(4) -0.051(4)
O9 0.57(2) 0.110(5) 0.207(8) -0.036(5) -0.050(11) -0.143(9)
O10 0.146(6) 0.378(14) 0.235(9) -0.088(9) -0.043(6) -0.133(7)
O11 0.289(15) 0.54(3) 0.56(3) -0.31(2) 0.097(16) -0.293(18)
O12 0.326(19) 0.278(16) 0.96(5) 0.19(2) -0.20(3) -0.209(15)
O13 0.145(6) 0.300(11) 0.189(7) -0.064(7) -0.059(5) 0.013(7)
O14 0.273(12) 0.48(2) 0.57(2) -0.44(2) 0.224(14) -0.192(13)
O15 0.167(5) 0.218(6) 0.110(3) -0.074(4) -0.015(3) -0.108(5)
O16 0.081(2) 0.125(3) 0.119(3) -0.007(3) -0.045(2) -0.033(2)
Cl1 0.0817(7) 0.0688(6) 0.0852(7) -0.0295(5) -0.0148(6) -0.0231(5)
Cl2 0.0807(11) 0.172(2) 0.332(5) -0.135(3) -0.0370(19) 0.0033(14)
Mn1 0.03391(19) 0.02822(18) 0.0377(2) -0.01008(14) -0.00544(15) -0.01260(14)
Cu1 0.0547(2) 0.03109(17) 0.04021(19) -0.00769(13) -0.01300(15) -0.02007(14)
Cu2 0.04279(19) 0.03080(17) 0.0527(2) -0.01727(14) -0.00997(15) -0.01012(13)
Cu3 0.03334(16) 0.03218(16) 0.03581(17) -0.00663(12) -0.00543(12) -0.01316(12)

loop_
_atom_type_symbol
_atom_type_description
_atom_type_scat_dispersion_real
_atom_type_scat_dispersion_imag
_atom_type_scat_source
C C 0.0033 0.0016 'International Tables Vol C Tables 4.2.6.8 and 6.1.1.4'
H H 0.0000 0.0000 'International Tables Vol C Tables 4.2.6.8 and 6.1.1.4'
N N 0.0061 0.0033 'International Tables Vol C Tables 4.2.6.8 and 6.1.1.4'
O O 0.0106 0.0060 'International Tables Vol C Tables 4.2.6.8 and 6.1.1.4'
Cl Cl 0.1484 0.1585 'International Tables Vol C Tables 4.2.6.8 and 6.1.1.4'
Mn Mn 0.3368 0.7283 'International Tables Vol C Tables 4.2.6.8 and 6.1.1.4'
Cu Cu 0.3201 1.2651 'International Tables Vol C Tables 4.2.6.8 and 6.1.1.4'

loop_
_geom_angle_atom_site_label_1
_geom_angle_atom_site_label_2
_geom_angle_atom_site_label_3
_geom_angle
O1 C1 C2 118.5(3)
O1 C1 C6 122.6(3)
C2 C1 C6 118.9(3)
C3 C2 C1 121.3(3)
C2 C3 C4 119.9(4)
C5 C4 C3 120.4(4)
C4 C5 C6 121.7(4)
C5 C6 C1 117.5(3)
C5 C6 C7 119.5(3)
C1 C6 C7 122.8(3)
N1 C7 C6 122.0(3)
N1 C7 C8 120.2(3)
C6 C7 C8 117.8(3)
N1 C9 C10 110.9(3)
C11 C10 C9 114.9(4)
N2 C11 C10 113.2(3)
N2 C12 C14 121.9(3)
N2 C12 C13 121.0(4)
C14 C12 C13 117.1(4)
C19 C14 C15 117.1(4)
C19 C14 C12 123.1(3)
C15 C14 C12 119.9(4)
C16 C15 C14 122.2(4)
C15 C16 C17 120.4(4)
C16 C17 C18 119.6(4)
C17 C18 C19 121.5(4)
O2 C19 C18 118.9(3)
O2 C19 C14 122.0(3)
C18 C19 C14 119.0(3)
O3 C20 C21 119.9(3)
O3 C20 C25 119.8(3)
C21 C20 C25 120.2(3)
C20 C21 C22 122.1(4)
C21 C22 C23 118.6(5)
C24 C23 C22 120.0(4)
C23 C24 C25 122.5(5)
C20 C25 C24 116.4(4)
C20 C25 C26 123.7(3)
C24 C25 C26 119.8(4)
N3 C26 C25 122.1(3)
N3 C26 C27 120.2(5)
C25 C26 C27 117.7(4)
C29 C28 N3 112.9(3)
C28 C29 C30 115.2(4)
N4 C30 C29 110.4(3)
N4 C31 C33 122.5(3)
N4 C31 C32 119.8(3)
C33 C31 C32 117.6(3)
C38 C33 C34 117.2(3)
C38 C33 C31 123.2(3)
C34 C33 C31 119.4(3)
C35 C34 C33 122.3(3)
C34 C35 C36 120.2(3)
C37 C36 C35 119.4(3)
C36 C37 C38 121.9(3)
O4 C38 C37 117.7(2)
O4 C38 C33 123.4(2)
C37 C38 C33 118.9(3)
O5 C39 C40 116.6(3)
O5 C39 C44 124.4(3)
C40 C39 C44 119.0(3)
C41 C40 C39 122.0(3)
C42 C41 C40 119.9(3)
C41 C42 C43 119.4(3)
C42 C43 C44 122.7(3)
C39 C44 C43 117.0(3)
C39 C44 C45 124.3(2)
C43 C44 C45 118.5(3)
N5 C45 C44 121.7(2)
N5 C45 C46 120.7(3)
C44 C45 C46 117.5(3)
N5 C47 C48 108.5(3)
C49 C48 C47 113.8(3)
N6 C49 C48 112.6(2)
N6 C50 C52 121.0(3)
N6 C50 C51 121.4(3)
C52 C50 C51 117.6(3)
C53 C52 C57 119.1(3)
C53 C52 C50 118.8(3)
C57 C52 C50 122.1(3)
C54 C53 C52 121.1(4)
C53 C54 C55 120.1(4)
C54 C55 C56 120.2(4)
C57 C56 C55 119.9(4)
O6 C57 C56 119.1(3)
O6 C57 C52 121.4(3)
C56 C57 C52 119.4(3)
C7 N1 C9 120.2(3)
C7 N1 Cu1 121.9(2)
C9 N1 Cu1 117.3(2)
C12 N2 C11 117.8(3)
C12 N2 Cu1 124.1(2)
C11 N2 Cu1 118.1(2)
C26 N3 C28 117.6(3)
C26 N3 Cu2 124.8(3)
C28 N3 Cu2 117.5(3)
C31 N4 C30 119.2(3)
C31 N4 Cu2 125.2(2)
C30 N4 Cu2 115.4(2)
C45 N5 C47 120.2(3)
C45 N5 Cu3 126.9(2)
C47 N5 Cu3 112.76(19)
C50 N6 C49 117.5(3)
C50 N6 Cu3 124.2(2)
C49 N6 Cu3 117.79(19)
C1 O1 Cu1 118.20(17)
C1 O1 Mn1 129.31(18)
Cu1 O1 Mn1 98.94(9)
C19 O2 Cu1 117.93(18)
C19 O2 Mn1 139.50(19)
Cu1 O2 Mn1 100.93(9)
C20 O3 Cu2 120.65(19)
C20 O3 Mn1 135.9(2)
Cu2 O3 Mn1 102.36(9)
C38 O4 Cu2 124.95(17)
C38 O4 Mn1 135.28(17)
Cu2 O4 Mn1 96.64(8)
C39 O5 Cu3 126.74(18)
C39 O5 Mn1 139.09(18)
Cu3 O5 Mn1 93.91(8)
C57 O6 Cu3 117.11(17)
C57 O6 Mn1 142.82(18)
Cu3 O6 Mn1 99.78(8)
O9 Cl1 O10 110.3(8)
O9 Cl1 O7 108.7(5)
O10 Cl1 O7 113.6(5)
O9 Cl1 O8 107.2(7)
O10 Cl1 O8 106.2(6)
O7 Cl1 O8 110.7(4)
O14 Cl2 O13 125.7(12)
O14 Cl2 O11 100.6(9)
O13 Cl2 O11 106.0(10)
O14 Cl2 O12 109.4(13)
O13 Cl2 O12 102.7(8)
O11 Cl2 O12 112.5(14)
O3 Mn1 O6 147.67(8)
O3 Mn1 O2 104.26(9)
O6 Mn1 O2 102.33(9)
O3 Mn1 O1 107.74(9)
O6 Mn1 O1 97.52(8)
O2 Mn1 O1 72.55(8)
O3 Mn1 O4 70.48(8)
O6 Mn1 O4 84.88(8)
O2 Mn1 O4 171.52(9)
O1 Mn1 O4 102.32(8)
O3 Mn1 O5 84.98(9)
O6 Mn1 O5 68.92(7)
O2 Mn1 O5 109.52(8)
O1 Mn1 O5 166.44(8)
O4 Mn1 O5 77.09(8)
O3 Mn1 Cu3 110.04(6)
O6 Mn1 Cu3 37.96(5)
O2 Mn1 Cu3 126.09(7)
O1 Mn1 Cu3 129.86(6)
O4 Mn1 Cu3 62.39(6)
O5 Mn1 Cu3 37.80(5)
O2 Cu1 O1 82.97(9)
O2 Cu1 N1 170.88(11)
O1 Cu1 N1 89.17(10)
O2 Cu1 N2 89.82(11)
O1 Cu1 N2 159.89(11)
N1 Cu1 N2 99.10(12)
O4 Cu2 O3 82.49(9)
O4 Cu2 N4 90.07(10)
O3 Cu2 N4 170.54(11)
O4 Cu2 N3 163.80(11)
O3 Cu2 N3 89.02(11)
N4 Cu2 N3 99.57(12)
O5 Cu3 O6 81.85(9)
O5 Cu3 N5 92.55(9)
O6 Cu3 N5 168.71(10)
O5 Cu3 N6 164.28(10)
O6 Cu3 N6 89.08(9)
N5 Cu3 N6 98.45(10)
O5 Cu3 Mn1 48.29(6)
O6 Cu3 Mn1 42.26(6)
N5 Cu3 Mn1 137.20(7)
N6 Cu3 Mn1 117.33(7)

loop_
_geom_bond_atom_site_label_1
_geom_bond_atom_site_label_2
_geom_bond_distance
C1 O1 1.336(4)
C1 C2 1.393(5)
C1 C6 1.426(4)
C2 C3 1.368(5)
C3 C4 1.383(7)
C4 C5 1.359(7)
C5 C6 1.406(6)
C6 C7 1.464(5)
C7 N1 1.292(5)
C7 C8 1.521(5)
C9 N1 1.465(5)
C9 C10 1.498(6)
C10 C11 1.492(6)
C11 N2 1.483(5)
C12 N2 1.286(5)
C12 C14 1.469(6)
C12 C13 1.514(6)
C14 C19 1.406(5)
C14 C15 1.419(5)
C15 C16 1.349(8)
C16 C17 1.363(8)
C17 C18 1.378(5)
C18 C19 1.391(5)
C19 O2 1.339(3)
C20 O3 1.342(4)
C20 C21 1.365(5)
C20 C25 1.419(5)
C21 C22 1.388(5)
C22 C23 1.400(8)
C23 C24 1.352(9)
C24 C25 1.425(6)
C25 C26 1.467(7)
C26 N3 1.289(5)
C26 C27 1.518(6)
C28 C29 1.483(7)
C28 N3 1.490(5)
C29 C30 1.496(6)
C30 N4 1.482(4)
C31 N4 1.295(4)
C31 C33 1.472(4)
C31 C32 1.509(4)
C33 C38 1.417(4)
C33 C34 1.426(4)
C34 C35 1.360(5)
C35 C36 1.382(5)
C36 C37 1.382(4)
C37 C38 1.400(4)
C38 O4 1.328(3)
C39 O5 1.327(3)
C39 C40 1.397(4)
C39 C44 1.408(4)
C40 C41 1.375(5)
C41 C42 1.370(6)
C42 C43 1.373(6)
C43 C44 1.418(4)
C44 C45 1.473(4)
C45 N5 1.294(4)
C45 C46 1.516(4)
C47 N5 1.479(4)
C47 C48 1.516(5)
C48 C49 1.511(5)
C49 N6 1.471(4)
C50 N6 1.286(4)
C50 C52 1.477(5)
C50 C51 1.510(4)
C52 C53 1.401(5)
C52 C57 1.404(4)
C53 C54 1.357(7)
C54 C55 1.381(7)
C55 C56 1.398(5)
C56 C57 1.387(5)
C57 O6 1.337(3)
N1 Cu1 1.963(3)
N2 Cu1 1.994(3)
N3 Cu2 1.979(3)
N4 Cu2 1.965(3)
N5 Cu3 1.955(2)
N6 Cu3 1.995(2)
O1 Cu1 1.958(2)
O1 Mn1 2.196(2)
O2 Cu1 1.934(2)
O2 Mn1 2.161(2)
O3 Cu2 1.937(2)
O3 Mn1 2.116(2)
O4 Cu2 1.927(2)
O4 Mn1 2.292(2)
O5 Cu3 1.908(2)
O5 Mn1 2.324(2)
O6 Cu3 1.938(2)
O6 Mn1 2.119(2)
O7 Cl1 1.367(5)
O8 Cl1 1.390(6)
O9 Cl1 1.306(7)
O10 Cl1 1.337(7)
O11 Cl2 1.323(13)
O12 Cl2 1.546(16)
O13 Cl2 1.235(7)
O14 Cl2 1.202(9)
Mn1 Cu3 3.1054(11)
